data_7002811
loop_
_publ_author_name
'Poirier, Valentin'
'Roisnel, Thierry'
'Carpentier, Jean-Fran\,cois'
'Sarazin, Yann'

_publ_section_title
;
 Versatile catalytic systems based on complexes of zinc, magnesium and
 calcium supported by a bulky bis(morpholinomethyl)phenoxy ligand for
 the large-scale immortal ring-opening polymerisation of cyclic esters
;
_journal_issue 44
_journal_name_full 'Dalton Transactions'
_journal_page_first 9820
_journal_page_last 9827
_journal_paper_doi 10.1039/b917799j
_journal_year 2009
_chemical_compound_source 'synthesis as described'
_chemical_formula_moiety '2(C22 H36 N2 O3 Zn1), C6 H6'
_chemical_formula_sum 'C50 H78 N4 O6 Zn2'
_chemical_formula_weight 961.9
_chemical_name_systematic
;
?
;
_space_group_IT_number 2
_symmetry_cell_setting triclinic
_symmetry_Int_Tables_number 2
_symmetry_space_group_name_Hall '-P 1'
_symmetry_space_group_name_H-M 'P -1'
_atom_sites_solution_hydrogens geom
_atom_sites_solution_primary direct
_atom_sites_solution_secondary difmap
_audit_conform_dict_location ftp://ftp.iucr.org/pub/cif_core.dic
_audit_conform_dict_name cif_core.dic
_audit_conform_dict_version 2.3
_audit_creation_date 2009-05-19T10:13:24-00:00
_audit_creation_method 'WinGX routine CIF_UPDATE'
_cell_angle_alpha 112.077(2)
_cell_angle_beta 107.626(2)
_cell_angle_gamma 116.642(2)
_cell_formula_units_Z 1
_cell_length_a 11.4570(5)
_cell_length_b 12.3401(5)
_cell_length_c 13.3216(5)
_cell_measurement_reflns_used 5418
_cell_measurement_temperature 100(2)
_cell_measurement_theta_max 27.47
_cell_measurement_theta_min 2.83
_cell_measurement_wavelength 0.71073
_cell_volume 1282.80(12)
_computing_cell_refinement 'Bruker SMART'
_computing_data_collection 'Bruker SAINT'
_computing_data_reduction 'Bruker SAINT'
_computing_molecular_graphics 'Ortep-3 for Windows (Farrugia, 1997)'
_computing_publication_material 'WinGX publication routines (Farrugia, 1999)'
_computing_structure_refinement 'SHELXL-97 (Sheldrick, 1997)'
_computing_structure_solution 'SIR97 (Altomare et al., 1999)'
_diffrn_ambient_temperature 100(2)
_diffrn_detector 'CCD plate'
_diffrn_measured_fraction_theta_full 0.987
_diffrn_measured_fraction_theta_max 0.987
_diffrn_measurement_device_type 'APEXII, Bruker-AXS'
_diffrn_measurement_method 'CCD rotation images, thin slices'
_diffrn_radiation_monochromator graphite
_diffrn_radiation_probe x-ray
_diffrn_radiation_type MoK\a
_diffrn_radiation_wavelength 0.71073
_diffrn_reflns_av_R_equivalents 0.0335
_diffrn_reflns_av_unetI/netI 0.0328
_diffrn_reflns_limit_h_max 14
_diffrn_reflns_limit_h_min -14
_diffrn_reflns_limit_k_max 15
_diffrn_reflns_limit_k_min -15
_diffrn_reflns_limit_l_max 17
_diffrn_reflns_limit_l_min -17
_diffrn_reflns_number 20048
_diffrn_reflns_theta_full 27.47
_diffrn_reflns_theta_max 27.47
_diffrn_reflns_theta_min 3.21
_exptl_absorpt_coefficient_mu 0.984
_exptl_absorpt_correction_T_max 0.915
_exptl_absorpt_correction_T_min 0.763
_exptl_absorpt_correction_type multi-scan
_exptl_absorpt_process_details
;
[Sheldrick, G.M. (2002). SADABS Bruker AXS Inc., Madison, Wisconsin, USA]
;
_exptl_crystal_colour colourless
_exptl_crystal_density_diffrn 1.245
_exptl_crystal_density_method 'not measured'
_exptl_crystal_description prism
_exptl_crystal_F_000 514
_exptl_crystal_size_max 0.26
_exptl_crystal_size_mid 0.12
_exptl_crystal_size_min 0.09
_refine_diff_density_max 0.397
_refine_diff_density_min -0.292
_refine_diff_density_rms 0.052
_refine_ls_extinction_method none
_refine_ls_goodness_of_fit_ref 1.035
_refine_ls_hydrogen_treatment constr
_refine_ls_matrix_type full
_refine_ls_number_parameters 292
_refine_ls_number_reflns 5800
_refine_ls_number_restraints 0
_refine_ls_restrained_S_all 1.035
_refine_ls_R_factor_all 0.0305
_refine_ls_R_factor_gt 0.0267
_refine_ls_shift/su_max 0.008
_refine_ls_shift/su_mean 0
_refine_ls_structure_factor_coef Fsqd
_refine_ls_weighting_details 'calc w=1/[\s^2^(Fo^2^)+(0.0267P)^2^+0.5570P] where P=(Fo^2^+2Fc^2^)/3'
_refine_ls_weighting_scheme calc
_refine_ls_wR_factor_gt 0.0642
_refine_ls_wR_factor_ref 0.0664
_reflns_number_gt 5304
_reflns_number_total 5800
_reflns_threshold_expression >2sigma(I)
_cod_data_source_file b917799j.txt
_cod_data_source_block job
_cod_database_code 7002811

loop_
_symmetry_equiv_pos_as_xyz
'x, y, z'
'-x, -y, -z'

loop_
_atom_site_label
_atom_site_type_symbol
_atom_site_fract_x
_atom_site_fract_y
_atom_site_fract_z
_atom_site_U_iso_or_equiv
_atom_site_adp_type
_atom_site_occupancy
_atom_site_symmetry_multiplicity
_atom_site_calc_flag
_atom_site_refinement_flags
_atom_site_disorder_assembly
_atom_site_disorder_group
Zn1 Zn 0.832103(17) 0.945821(17) 0.435189(15) 0.01243(6) Uani 1 1 d . . .
C1A C 0.71447(17) 0.99827(17) 0.49564(15) 0.0201(3) Uani 0.5 1 d P A 1
H1A1 H 0.7893 1.1077 0.5697 0.024 Uiso 0.5 1 calc PR A 1
H1A2 H 0.6325 0.981 0.4229 0.024 Uiso 0.5 1 calc PR A 1
C2A C 0.6348(12) 0.9099(13) 0.5397(10) 0.041(2) Uani 0.5 1 d P A 1
H2A1 H 0.5791 0.942 0.5673 0.062 Uiso 0.5 1 calc PR A 1
H2A2 H 0.7152 0.9289 0.6139 0.062 Uiso 0.5 1 calc PR A 1
H2A3 H 0.5586 0.8013 0.4666 0.062 Uiso 0.5 1 calc PR A 1
C1B C 0.71447(17) 0.99827(17) 0.49564(15) 0.0201(3) Uani 0.5 1 d P A 2
H1B1 H 0.7769 1.1095 0.5486 0.024 Uiso 0.5 1 calc PR A 2
H1B2 H 0.6123 0.9508 0.4179 0.024 Uiso 0.5 1 calc PR A 2
C2B C 0.6808(11) 0.9446(13) 0.5803(9) 0.0362(19) Uani 0.5 1 d P A 2
H2B1 H 0.6232 0.9736 0.6081 0.054 Uiso 0.5 1 calc PR A 2
H2B2 H 0.7816 0.9925 0.6581 0.054 Uiso 0.5 1 calc PR A 2
H2B3 H 0.6165 0.8342 0.5275 0.054 Uiso 0.5 1 calc PR A 2
O3 O 1.03976(11) 1.09836(10) 0.46690(9) 0.01253(19) Uani 1 1 d . . .
C4 C 1.10545(15) 1.24642(15) 0.52380(13) 0.0121(3) Uani 1 1 d . . .
C5 C 1.11638(15) 1.30477(15) 0.45184(13) 0.0124(3) Uani 1 1 d . A .
C6 C 1.18228(15) 1.45639(15) 0.51216(14) 0.0139(3) Uani 1 1 d . . .
H6 H 1.1874 1.494 0.4618 0.017 Uiso 1 1 calc R A .
C7 C 1.24082(15) 1.55470(15) 0.64337(14) 0.0140(3) Uani 1 1 d . A .
C8 C 1.23318(16) 1.49543(15) 0.71444(14) 0.0144(3) Uani 1 1 d . . .
H8 H 1.2748 1.5601 0.8048 0.017 Uiso 1 1 calc R A .
C9 C 1.16620(15) 1.34410(15) 0.65667(14) 0.0134(3) Uani 1 1 d . A .
C10 C 1.31610(16) 1.72215(16) 0.70917(14) 0.0169(3) Uani 1 1 d . . .
C11 C 1.2826(2) 1.77754(18) 0.81269(17) 0.0264(4) Uani 1 1 d . A .
H11A H 1.1677 1.7127 0.7711 0.04 Uiso 1 1 calc R . .
H11B H 1.3258 1.8824 0.8499 0.04 Uiso 1 1 calc R . .
H11C H 1.3331 1.7728 0.8831 0.04 Uiso 1 1 calc R . .
C12 C 1.49663(18) 1.81818(17) 0.77744(18) 0.0274(4) Uani 1 1 d . A .
H12A H 1.5393 1.8001 0.8393 0.041 Uiso 1 1 calc R . .
H12B H 1.5463 1.9258 0.8254 0.041 Uiso 1 1 calc R . .
H12C H 1.5194 1.7898 0.7111 0.041 Uiso 1 1 calc R . .
C13 C 1.25085(19) 1.74598(18) 0.60764(16) 0.0235(3) Uani 1 1 d . A .
H13A H 1.2819 1.7222 0.5468 0.035 Uiso 1 1 calc R . .
H13B H 1.2942 1.8518 0.6532 0.035 Uiso 1 1 calc R . .
H13C H 1.1348 1.6791 0.5582 0.035 Uiso 1 1 calc R . .
C21 C 1.05225(15) 1.20221(15) 0.30845(13) 0.0136(3) Uani 1 1 d . . .
H21A H 1.0666 1.1257 0.2951 0.016 Uiso 1 1 calc R A .
H21B H 0.937 1.1477 0.2536 0.016 Uiso 1 1 calc R . .
N22 N 1.13078(13) 1.28549(13) 0.26494(11) 0.0140(2) Uani 1 1 d . A .
C23 C 1.28971(16) 1.33046(18) 0.31739(15) 0.0194(3) Uani 1 1 d . . .
H23A H 1.2814 1.2391 0.2866 0.023 Uiso 1 1 calc R A .
H23B H 1.3531 1.3956 0.4148 0.023 Uiso 1 1 calc R . .
C24 C 1.37192(18) 1.41575(18) 0.27235(16) 0.0229(3) Uani 1 1 d . A .
H24A H 1.3853 1.5099 0.3074 0.028 Uiso 1 1 calc R . .
H24B H 1.4788 1.4448 0.308 0.028 Uiso 1 1 calc R . .
O25 O 1.28362(13) 1.32638(13) 0.13244(11) 0.0257(2) Uani 1 1 d . . .
C26 C 1.12805(19) 1.2815(2) 0.08011(17) 0.0274(4) Uani 1 1 d . A .
H26A H 1.0666 1.218 -0.0172 0.033 Uiso 1 1 calc R . .
H26B H 1.1364 1.3729 0.1112 0.033 Uiso 1 1 calc R . .
C27 C 1.04077(18) 1.19338(18) 0.12138(14) 0.0209(3) Uani 1 1 d . . .
H27A H 0.9343 1.1653 0.0847 0.025 Uiso 1 1 calc R A .
H27B H 1.0268 1.0989 0.0863 0.025 Uiso 1 1 calc R . .
C31 C 1.16191(16) 1.28621(16) 0.73759(14) 0.0143(3) Uani 1 1 d . . .
H31A H 1.1988 1.3663 0.8254 0.017 Uiso 1 1 calc R A .
H31B H 1.0509 1.1978 0.6945 0.017 Uiso 1 1 calc R . .
N32 N 0.73688(13) 0.75966(13) 0.24533(11) 0.0129(2) Uani 1 1 d . . .
C33 C 0.73870(16) 0.80049(16) 0.15418(14) 0.0161(3) Uani 1 1 d . . .
H33A H 0.7105 0.7172 0.0734 0.019 Uiso 1 1 calc R A .
H33B H 0.847 0.8927 0.1966 0.019 Uiso 1 1 calc R . .
C34 C 0.62295(17) 0.82895(17) 0.11782(15) 0.0211(3) Uani 1 1 d . A .
H34A H 0.6535 0.9148 0.1983 0.025 Uiso 1 1 calc R . .
H34B H 0.6274 0.8571 0.0578 0.025 Uiso 1 1 calc R . .
O35 O 0.46466(12) 0.69750(12) 0.05493(10) 0.0225(2) Uani 1 1 d . . .
C36 C 0.45736(17) 0.65779(17) 0.14204(15) 0.0202(3) Uani 1 1 d . A .
H36A H 0.3478 0.5661 0.0976 0.024 Uiso 1 1 calc R . .
H36B H 0.4835 0.7413 0.2213 0.024 Uiso 1 1 calc R . .
C37 C 0.57089(15) 0.62769(16) 0.18357(14) 0.0160(3) Uani 1 1 d . . .
H37A H 0.566 0.6057 0.2471 0.019 Uiso 1 1 calc R A .
H37B H 0.538 0.5374 0.1055 0.019 Uiso 1 1 calc R . .
C101 C 0.9906(5) 0.5226(6) 0.1044(4) 0.0871(12) Uani 1 1 d . . .
H101 H 0.9843 0.5388 0.1775 0.105 Uiso 1 1 calc R . .
C102 C 0.8813(4) 0.3844(5) -0.0133(5) 0.0843(11) Uani 1 1 d . . .
H102 H 0.7981 0.3031 -0.023 0.101 Uiso 1 1 calc R . .
C103 C 1.1101(4) 0.6387(4) 0.1179(3) 0.0824(10) Uani 1 1 d . . .
H103 H 1.1876 0.736 0.2007 0.099 Uiso 1 1 calc R . .

loop_
_atom_site_aniso_label
_atom_site_aniso_U_11
_atom_site_aniso_U_22
_atom_site_aniso_U_33
_atom_site_aniso_U_23
_atom_site_aniso_U_13
_atom_site_aniso_U_12
Zn1 0.01366(8) 0.01048(9) 0.01181(9) 0.00631(7) 0.00736(7) 0.00714(7)
C1A 0.0222(7) 0.0201(8) 0.0202(8) 0.0111(6) 0.0134(6) 0.0146(6)
C2A 0.061(6) 0.052(6) 0.057(6) 0.041(5) 0.050(5) 0.045(5)
C1B 0.0222(7) 0.0201(8) 0.0202(8) 0.0111(6) 0.0134(6) 0.0146(6)
C2B 0.049(5) 0.042(5) 0.042(5) 0.030(4) 0.039(4) 0.032(4)
O3 0.0151(4) 0.0086(4) 0.0127(5) 0.0064(4) 0.0081(4) 0.0066(4)
C4 0.0115(6) 0.0100(6) 0.0150(7) 0.0074(5) 0.0079(5) 0.0068(5)
C5 0.0116(6) 0.0128(6) 0.0138(7) 0.0079(6) 0.0081(5) 0.0078(5)
C6 0.0159(6) 0.0132(7) 0.0173(7) 0.0110(6) 0.0110(6) 0.0096(6)
C7 0.0140(6) 0.0114(6) 0.0172(7) 0.0080(6) 0.0088(6) 0.0089(5)
C8 0.0164(6) 0.0123(6) 0.0128(7) 0.0060(6) 0.0087(5) 0.0091(6)
C9 0.0140(6) 0.0130(7) 0.0146(7) 0.0086(6) 0.0087(5) 0.0088(5)
C10 0.0195(7) 0.0105(7) 0.0187(7) 0.0077(6) 0.0106(6) 0.0094(6)
C11 0.0425(9) 0.0192(8) 0.0289(9) 0.0148(7) 0.0250(8) 0.0231(8)
C12 0.0213(7) 0.0137(7) 0.0335(9) 0.0110(7) 0.0113(7) 0.0083(6)
C13 0.0319(8) 0.0171(7) 0.0267(8) 0.0148(7) 0.0167(7) 0.0174(7)
C21 0.0152(6) 0.0119(6) 0.0142(7) 0.0086(6) 0.0092(5) 0.0079(5)
N22 0.0158(5) 0.0142(6) 0.0134(6) 0.0092(5) 0.0094(5) 0.0090(5)
C23 0.0177(7) 0.0231(8) 0.0212(8) 0.0160(7) 0.0122(6) 0.0122(6)
C24 0.0229(7) 0.0249(8) 0.0263(8) 0.0180(7) 0.0177(7) 0.0138(7)
O25 0.0295(6) 0.0344(6) 0.0256(6) 0.0209(5) 0.0215(5) 0.0215(5)
C26 0.0309(8) 0.0407(10) 0.0229(8) 0.0235(8) 0.0192(7) 0.0242(8)
C27 0.0222(7) 0.0234(8) 0.0143(7) 0.0102(6) 0.0108(6) 0.0135(6)
C31 0.0180(6) 0.0125(6) 0.0128(7) 0.0071(6) 0.0098(6) 0.0096(6)
N32 0.0137(5) 0.0102(5) 0.0131(6) 0.0075(5) 0.0075(5) 0.0061(5)
C33 0.0190(6) 0.0121(7) 0.0122(7) 0.0079(6) 0.0083(6) 0.0069(6)
C34 0.0246(7) 0.0166(7) 0.0176(7) 0.0113(6) 0.0090(6) 0.0115(6)
O35 0.0198(5) 0.0220(6) 0.0178(5) 0.0121(5) 0.0065(4) 0.0112(5)
C36 0.0174(6) 0.0177(7) 0.0181(7) 0.0096(6) 0.0081(6) 0.0091(6)
C37 0.0147(6) 0.0110(6) 0.0157(7) 0.0080(6) 0.0076(6) 0.0050(5)
C101 0.116(3) 0.186(4) 0.102(3) 0.113(3) 0.093(3) 0.138(3)
C102 0.0700(19) 0.131(3) 0.145(4) 0.112(3) 0.077(2) 0.085(2)
C103 0.080(2) 0.102(3) 0.080(2) 0.048(2) 0.0355(18) 0.078(2)

loop_
_atom_type_symbol
_atom_type_description
_atom_type_scat_dispersion_real
_atom_type_scat_dispersion_imag
_atom_type_scat_source
C C 0.0033 0.0016 'International Tables Vol C Tables 4.2.6.8 and 6.1.1.4'
H H 0 0 'International Tables Vol C Tables 4.2.6.8 and 6.1.1.4'
N N 0.0061 0.0033 'International Tables Vol C Tables 4.2.6.8 and 6.1.1.4'
O O 0.0106 0.006 'International Tables Vol C Tables 4.2.6.8 and 6.1.1.4'
Zn Zn 0.2839 1.4301 'International Tables Vol C Tables 4.2.6.8 and 6.1.1.4'

loop_
_geom_angle_atom_site_label_1
_geom_angle_atom_site_label_2
_geom_angle_atom_site_label_3
_geom_angle
_geom_angle_site_symmetry_1
_geom_angle_site_symmetry_3
_geom_angle_publ_flag
C1A Zn1 O3 124.34(5) . . ?
C1A Zn1 O3 119.54(5) . 2_776 ?
O3 Zn1 O3 84.59(4) . 2_776 ?
C1A Zn1 N32 127.46(5) . . ?
O3 Zn1 N32 96.59(4) . . ?
O3 Zn1 N32 93.11(4) 2_776 . ?
C1A Zn1 Zn1 135.59(5) . 2_776 ?
O3 Zn1 Zn1 42.56(3) . 2_776 ?
O3 Zn1 Zn1 42.02(3) 2_776 2_776 ?
N32 Zn1 Zn1 96.55(3) . 2_776 ?
C2A C1A Zn1 114.7(5) . . ?
C2A C1A H1A1 108.6 . . ?
Zn1 C1A H1A1 108.6 . . ?
C2A C1A H1A2 108.6 . . ?
Zn1 C1A H1A2 108.6 . . ?
H1A1 C1A H1A2 107.6 . . ?
C1A C2A H2A1 109.5 . . ?
C1A C2A H2A2 109.5 . . ?
H2A1 C2A H2A2 109.5 . . ?
C1A C2A H2A3 109.5 . . ?
H2A1 C2A H2A3 109.5 . . ?
H2A2 C2A H2A3 109.5 . . ?
H2B1 C2B H2B2 109.5 . . ?
H2B1 C2B H2B3 109.5 . . ?
H2B2 C2B H2B3 109.5 . . ?
C4 O3 Zn1 122.56(8) . . ?
C4 O3 Zn1 117.46(8) . 2_776 ?
Zn1 O3 Zn1 95.41(4) . 2_776 ?
O3 C4 C5 120.87(12) . . ?
O3 C4 C9 120.42(12) . . ?
C5 C4 C9 118.70(12) . . ?
C6 C5 C4 119.62(13) . . ?
C6 C5 C21 120.47(12) . . ?
C4 C5 C21 119.88(12) . . ?
C7 C6 C5 122.59(13) . . ?
C7 C6 H6 118.7 . . ?
C5 C6 H6 118.7 . . ?
C6 C7 C8 116.84(13) . . ?
C6 C7 C10 121.98(13) . . ?
C8 C7 C10 121.15(13) . . ?
C9 C8 C7 121.97(13) . . ?
C9 C8 H8 119 . . ?
C7 C8 H8 119 . . ?
C8 C9 C4 120.23(13) . . ?
C8 C9 C31 119.91(13) . . ?
C4 C9 C31 119.85(12) . . ?
C13 C10 C12 108.49(13) . . ?
C13 C10 C11 108.47(13) . . ?
C12 C10 C11 108.89(13) . . ?
C13 C10 C7 111.40(12) . . ?
C12 C10 C7 109.06(12) . . ?
C11 C10 C7 110.48(12) . . ?
C10 C11 H11A 109.5 . . ?
C10 C11 H11B 109.5 . . ?
H11A C11 H11B 109.5 . . ?
C10 C11 H11C 109.5 . . ?
H11A C11 H11C 109.5 . . ?
H11B C11 H11C 109.5 . . ?
C10 C12 H12A 109.5 . . ?
C10 C12 H12B 109.5 . . ?
H12A C12 H12B 109.5 . . ?
C10 C12 H12C 109.5 . . ?
H12A C12 H12C 109.5 . . ?
H12B C12 H12C 109.5 . . ?
C10 C13 H13A 109.5 . . ?
C10 C13 H13B 109.5 . . ?
H13A C13 H13B 109.5 . . ?
C10 C13 H13C 109.5 . . ?
H13A C13 H13C 109.5 . . ?
H13B C13 H13C 109.5 . . ?
N22 C21 C5 112.56(11) . . ?
N22 C21 H21A 109.1 . . ?
C5 C21 H21A 109.1 . . ?
N22 C21 H21B 109.1 . . ?
C5 C21 H21B 109.1 . . ?
H21A C21 H21B 107.8 . . ?
C27 N22 C21 111.36(11) . . ?
C27 N22 C23 108.83(12) . . ?
C21 N22 C23 109.68(11) . . ?
N22 C23 C24 110.27(12) . . ?
N22 C23 H23A 109.6 . . ?
C24 C23 H23A 109.6 . . ?
N22 C23 H23B 109.6 . . ?
C24 C23 H23B 109.6 . . ?
H23A C23 H23B 108.1 . . ?
O25 C24 C23 111.39(12) . . ?
O25 C24 H24A 109.3 . . ?
C23 C24 H24A 109.3 . . ?
O25 C24 H24B 109.3 . . ?
C23 C24 H24B 109.3 . . ?
H24A C24 H24B 108 . . ?
C24 O25 C26 109.66(12) . . ?
O25 C26 C27 111.67(13) . . ?
O25 C26 H26A 109.3 . . ?
C27 C26 H26A 109.3 . . ?
O25 C26 H26B 109.3 . . ?
C27 C26 H26B 109.3 . . ?
H26A C26 H26B 107.9 . . ?
N22 C27 C26 109.85(12) . . ?
N22 C27 H27A 109.7 . . ?
C26 C27 H27A 109.7 . . ?
N22 C27 H27B 109.7 . . ?
C26 C27 H27B 109.7 . . ?
H27A C27 H27B 108.2 . . ?
N32 C31 C9 112.68(11) 2_776 . ?
N32 C31 H31A 109.1 2_776 . ?
C9 C31 H31A 109.1 . . ?
N32 C31 H31B 109.1 2_776 . ?
C9 C31 H31B 109.1 . . ?
H31A C31 H31B 107.8 . . ?
C33 N32 C37 108.46(10) . . ?
C33 N32 C31 107.59(11) . 2_776 ?
C37 N32 C31 108.92(10) . 2_776 ?
C33 N32 Zn1 112.33(8) . . ?
C37 N32 Zn1 111.26(9) . . ?
C31 N32 Zn1 108.17(8) 2_776 . ?
N32 C33 C34 111.02(12) . . ?
N32 C33 H33A 109.4 . . ?
C34 C33 H33A 109.4 . . ?
N32 C33 H33B 109.4 . . ?
C34 C33 H33B 109.4 . . ?
H33A C33 H33B 108 . . ?
O35 C34 C33 111.08(12) . . ?
O35 C34 H34A 109.4 . . ?
C33 C34 H34A 109.4 . . ?
O35 C34 H34B 109.4 . . ?
C33 C34 H34B 109.4 . . ?
H34A C34 H34B 108 . . ?
C34 O35 C36 109.57(11) . . ?
O35 C36 C37 111.94(12) . . ?
O35 C36 H36A 109.2 . . ?
C37 C36 H36A 109.2 . . ?
O35 C36 H36B 109.2 . . ?
C37 C36 H36B 109.2 . . ?
H36A C36 H36B 107.9 . . ?
N32 C37 C36 111.49(11) . . ?
N32 C37 H37A 109.3 . . ?
C36 C37 H37A 109.3 . . ?
N32 C37 H37B 109.3 . . ?
C36 C37 H37B 109.3 . . ?
H37A C37 H37B 108 . . ?
C102 C101 C103 119.7(3) . . ?
C102 C101 H101 120.2 . . ?
C103 C101 H101 120.2 . . ?
C101 C102 C103 120.2(3) . 2_765 ?
C101 C102 H102 119.9 . . ?
C103 C102 H102 119.9 2_765 . ?
C102 C103 C101 120.1(3) 2_765 . ?
C102 C103 H103 119.9 2_765 . ?
C101 C103 H103 119.9 . . ?

loop_
_geom_bond_atom_site_label_1
_geom_bond_atom_site_label_2
_geom_bond_distance
_geom_bond_site_symmetry_2
_geom_bond_publ_flag
Zn1 C1A 1.9828(15) . ?
Zn1 O3 2.0394(9) . ?
Zn1 O3 2.0606(9) 2_776 ?
Zn1 N32 2.1397(12) . ?
Zn1 Zn1 3.0329(3) 2_776 ?
C1A C2A 1.510(14) . ?
C1A H1A1 0.99 . ?
C1A H1A2 0.99 . ?
C2A H2A1 0.98 . ?
C2A H2A2 0.98 . ?
C2A H2A3 0.98 . ?
C2B H2B1 0.98 . ?
C2B H2B2 0.98 . ?
C2B H2B3 0.98 . ?
O3 C4 1.3637(16) . ?
O3 Zn1 2.0606(9) 2_776 ?
C4 C5 1.4013(19) . ?
C4 C9 1.403(2) . ?
C5 C6 1.3972(19) . ?
C5 C21 1.5130(19) . ?
C6 C7 1.394(2) . ?
C6 H6 0.95 . ?
C7 C8 1.397(2) . ?
C7 C10 1.5377(19) . ?
C8 C9 1.3947(19) . ?
C8 H8 0.95 . ?
C9 C31 1.5014(19) . ?
C10 C13 1.536(2) . ?
C10 C12 1.537(2) . ?
C10 C11 1.537(2) . ?
C11 H11A 0.98 . ?
C11 H11B 0.98 . ?
C11 H11C 0.98 . ?
C12 H12A 0.98 . ?
C12 H12B 0.98 . ?
C12 H12C 0.98 . ?
C13 H13A 0.98 . ?
C13 H13B 0.98 . ?
C13 H13C 0.98 . ?
C21 N22 1.4616(17) . ?
C21 H21A 0.99 . ?
C21 H21B 0.99 . ?
N22 C27 1.4605(18) . ?
N22 C23 1.4641(17) . ?
C23 C24 1.511(2) . ?
C23 H23A 0.99 . ?
C23 H23B 0.99 . ?
C24 O25 1.4234(19) . ?
C24 H24A 0.99 . ?
C24 H24B 0.99 . ?
O25 C26 1.4289(19) . ?
C26 C27 1.514(2) . ?
C26 H26A 0.99 . ?
C26 H26B 0.99 . ?
C27 H27A 0.99 . ?
C27 H27B 0.99 . ?
C31 N32 1.4974(17) 2_776 ?
C31 H31A 0.99 . ?
C31 H31B 0.99 . ?
N32 C33 1.4814(17) . ?
N32 C37 1.4877(16) . ?
N32 C31 1.4974(17) 2_776 ?
C33 C34 1.508(2) . ?
C33 H33A 0.99 . ?
C33 H33B 0.99 . ?
C34 O35 1.4290(18) . ?
C34 H34A 0.99 . ?
C34 H34B 0.99 . ?
O35 C36 1.4293(18) . ?
C36 C37 1.513(2) . ?
C36 H36A 0.99 . ?
C36 H36B 0.99 . ?
C37 H37A 0.99 . ?
C37 H37B 0.99 . ?
C101 C102 1.349(5) . ?
C101 C103 1.363(5) . ?
C101 H101 0.95 . ?
C102 C103 1.357(5) 2_765 ?
C102 H102 0.95 . ?
C103 C102 1.357(5) 2_765 ?
C103 H103 0.95 . ?

loop_
_geom_torsion_atom_site_label_1
_geom_torsion_atom_site_label_2
_geom_torsion_atom_site_label_3
_geom_torsion_atom_site_label_4
_geom_torsion
_geom_torsion_site_symmetry_1
_geom_torsion_site_symmetry_2
_geom_torsion_site_symmetry_3
_geom_torsion_site_symmetry_4
_geom_torsion_publ_flag
O3 Zn1 C1A C2A -143.8(4) . . . . ?
O3 Zn1 C1A C2A -39.0(4) 2_776 . . . ?
N32 Zn1 C1A C2A 81.9(4) . . . . ?
Zn1 Zn1 C1A C2A -89.1(4) 2_776 . . . ?
C1A Zn1 O3 C4 -5.25(12) . . . . ?
O3 Zn1 O3 C4 -127.60(11) 2_776 . . . ?
N32 Zn1 O3 C4 139.88(10) . . . . ?
Zn1 Zn1 O3 C4 -127.60(11) 2_776 . . . ?
C1A Zn1 O3 Zn1 122.35(6) . . . 2_776 ?
O3 Zn1 O3 Zn1 0 2_776 . . 2_776 ?
N32 Zn1 O3 Zn1 -92.52(4) . . . 2_776 ?
Zn1 O3 C4 C5 -113.48(12) . . . . ?
Zn1 O3 C4 C5 129.26(11) 2_776 . . . ?
Zn1 O3 C4 C9 67.72(14) . . . . ?
Zn1 O3 C4 C9 -49.54(14) 2_776 . . . ?
O3 C4 C5 C6 179.13(11) . . . . ?
C9 C4 C5 C6 -2.05(19) . . . . ?
O3 C4 C5 C21 1.03(18) . . . . ?
C9 C4 C5 C21 179.85(11) . . . . ?
C4 C5 C6 C7 1.0(2) . . . . ?
C21 C5 C6 C7 179.07(12) . . . . ?
C5 C6 C7 C8 0.93(19) . . . . ?
C5 C6 C7 C10 178.73(12) . . . . ?
C6 C7 C8 C9 -1.8(2) . . . . ?
C10 C7 C8 C9 -179.62(12) . . . . ?
C7 C8 C9 C4 0.7(2) . . . . ?
C7 C8 C9 C31 179.56(12) . . . . ?
O3 C4 C9 C8 -179.96(12) . . . . ?
C5 C4 C9 C8 1.22(19) . . . . ?
O3 C4 C9 C31 1.23(18) . . . . ?
C5 C4 C9 C31 -177.59(12) . . . . ?
C6 C7 C10 C13 26.72(18) . . . . ?
C8 C7 C10 C13 -155.58(13) . . . . ?
C6 C7 C10 C12 -93.00(16) . . . . ?
C8 C7 C10 C12 84.70(16) . . . . ?
C6 C7 C10 C11 147.35(14) . . . . ?
C8 C7 C10 C11 -34.95(18) . . . . ?
C6 C5 C21 N22 27.52(17) . . . . ?
C4 C5 C21 N22 -154.41(12) . . . . ?
C5 C21 N22 C27 -164.69(11) . . . . ?
C5 C21 N22 C23 74.79(14) . . . . ?
C27 N22 C23 C24 57.54(16) . . . . ?
C21 N22 C23 C24 179.59(12) . . . . ?
N22 C23 C24 O25 -58.63(17) . . . . ?
C23 C24 O25 C26 57.86(17) . . . . ?
C24 O25 C26 C27 -58.01(17) . . . . ?
C21 N22 C27 C26 -178.30(12) . . . . ?
C23 N22 C27 C26 -57.28(16) . . . . ?
O25 C26 C27 N22 58.54(18) . . . . ?
C8 C9 C31 N32 -114.24(14) . . . 2_776 ?
C4 C9 C31 N32 64.58(16) . . . 2_776 ?
C1A Zn1 N32 C33 91.60(10) . . . . ?
O3 Zn1 N32 C33 -51.91(9) . . . . ?
O3 Zn1 N32 C33 -136.81(9) 2_776 . . . ?
Zn1 Zn1 N32 C33 -94.77(8) 2_776 . . . ?
C1A Zn1 N32 C37 -30.21(11) . . . . ?
O3 Zn1 N32 C37 -173.71(8) . . . . ?
O3 Zn1 N32 C37 101.38(9) 2_776 . . . ?
Zn1 Zn1 N32 C37 143.43(8) 2_776 . . . ?
C1A Zn1 N32 C31 -149.80(9) . . . 2_776 ?
O3 Zn1 N32 C31 66.69(8) . . . 2_776 ?
O3 Zn1 N32 C31 -18.21(8) 2_776 . . 2_776 ?
Zn1 Zn1 N32 C31 23.83(8) 2_776 . . 2_776 ?
C37 N32 C33 C34 55.07(15) . . . . ?
C31 N32 C33 C34 172.74(11) 2_776 . . . ?
Zn1 N32 C33 C34 -68.32(12) . . . . ?
N32 C33 C34 O35 -59.74(16) . . . . ?
C33 C34 O35 C36 59.92(16) . . . . ?
C34 O35 C36 C37 -58.32(16) . . . . ?
C33 N32 C37 C36 -53.31(15) . . . . ?
C31 N32 C37 C36 -170.13(12) 2_776 . . . ?
Zn1 N32 C37 C36 70.72(13) . . . . ?
O35 C36 C37 N32 56.21(16) . . . . ?
C103 C101 C102 C103 -0.2(4) . . . 2_765 ?
C102 C101 C103 C102 0.2(4) . . . 2_765 ?
